data_4321838
loop_
_publ_author_name
'Takuhiro Otsuka'
'Naoto Takahashi'
'Naoki Fujigasaki'
'Akiko Sekine'
'Yuji Ohashi'
'Youkoh Kaizu'

_publ_section_title
;
 Crystal Structure and Energy Transfer in Double-Complex Salts Composed of
 Tris(2,2'-bipyridine)ruthenium(II) or Tris(2,2'-bipyridine)osmium(II) and
 Hexacyanochromate(III)
;
_journal_name_full 'Inorganic Chemistry'
_journal_page_first 1340
_journal_page_last 1347
_journal_paper_doi 10.1021/ic9810541
_journal_volume 38
_journal_year 1999
_chemical_formula_moiety '2(Os C30 H24 N6), Cr C6 N6, Cl, 8(H2 O)'
_chemical_formula_sum 'C66 H48 Cl Cr N18 O8 Os2'
_chemical_formula_weight 1689.07
_chemical_name_systematic
; 
bis[tris(2,2'-bipyridine)osmium(II)] [hexacyanochromate(III)] chloride
octahydrate
;
_space_group_IT_number 5
_symmetry_cell_setting monoclinic
_symmetry_space_group_name_Hall 'C 2y'
_symmetry_space_group_name_H-M 'C 1 2 1'
_atom_sites_solution_hydrogens geom
_atom_sites_solution_primary direct
_atom_sites_solution_secondary difmap
_audit_creation_method SHELXL
_cell_angle_alpha 90.00
_cell_angle_beta 90.70(2)
_cell_angle_gamma 90.00
_cell_formula_units_Z 4
_cell_length_a 22.384(4)
_cell_length_b 13.827(4)
_cell_length_c 22.186(3)
_cell_measurement_temperature 293(2)
_cell_volume 6866(3)
_computing_cell_refinement
;
Rigaku(1994). SCALE. R-AXIS IICS Data Processing Software, Japan
;
_computing_data_collection
;
Rigaku(1994). OSCILL. R-AXIS IICS Data Processing Software, Japan.
;
_computing_data_reduction
;
Rigaku(1994). SCALE. R-AXIS IICS Data Processing Software, Japan
;
_computing_structure_refinement 'SHELXL-93 (Sheldrick, 1993)'
_computing_structure_solution 'DIRDIF92 (PATTY)'
_diffrn_ambient_temperature 293(2)
_diffrn_measurement_device 'Rigaku R-AXIS IICS'
_diffrn_radiation_detector 'Imaging Plate'
_diffrn_radiation_monochromator graphite
_diffrn_radiation_source 'Rigaku Rotating anode'
_diffrn_radiation_type 'Mo K\a'
_diffrn_radiation_wavelength 0.71073
_diffrn_reflns_av_R_equivalents 0.0853
_diffrn_reflns_av_sigmaI/netI 0.0761
_diffrn_reflns_limit_h_max 29
_diffrn_reflns_limit_h_min -15
_diffrn_reflns_limit_k_max 17
_diffrn_reflns_limit_k_min -15
_diffrn_reflns_limit_l_max 25
_diffrn_reflns_limit_l_min -28
_diffrn_reflns_number 9876
_diffrn_reflns_theta_max 27.66
_diffrn_reflns_theta_min 1.73
_exptl_absorpt_coefficient_mu 3.953
_exptl_absorpt_correction_type none
_exptl_crystal_colour black
_exptl_crystal_density_diffrn 1.634
_exptl_crystal_density_method 'not measured'
_exptl_crystal_description prism
_exptl_crystal_F_000 3308
_exptl_crystal_size_max 0.40
_exptl_crystal_size_mid 0.30
_exptl_crystal_size_min 0.30
_refine_diff_density_max 5.313
_refine_diff_density_min -5.455
_refine_diff_density_rms .302
_refine_ls_abs_structure_details 'Flack H D (1983), Acta Cryst. A39, 876-881'
_refine_ls_abs_structure_Flack 0.31(2)
_refine_ls_extinction_method none
_refine_ls_goodness_of_fit_all 1.072
_refine_ls_goodness_of_fit_obs 1.072
_refine_ls_hydrogen_treatment constr
_refine_ls_matrix_type full
_refine_ls_number_parameters 821
_refine_ls_number_reflns 8240
_refine_ls_number_restraints 1
_refine_ls_restrained_S_all 1.150
_refine_ls_restrained_S_obs 1.072
_refine_ls_R_factor_all 0.0812
_refine_ls_R_factor_obs 0.0788
_refine_ls_shift/esd_max 0.002
_refine_ls_shift/esd_mean 0.000
_refine_ls_structure_factor_coef Fsqd
_refine_ls_weighting_details 'w=1/[s^2^(Fo^2^)+( 0.1534P)^2^+0.0000P] where P=(Fo^2^+2Fc^2^)/3'
_refine_ls_weighting_scheme calc
_refine_ls_wR_factor_all 0.2075
_refine_ls_wR_factor_obs 0.1930
_reflns_number_observed 8234
_reflns_number_total 8298
_reflns_observed_criterion >2sigma(I)
_cod_data_source_file ic9810541.cif
_cod_data_source_block shelxl
_cod_depositor_comments
;
The following automatic conversions were performed:

'_refine_ls_weighting_scheme' value 'calc w=1/[s^2^(Fo^2^)+(
0.1534P)^2^+0.0000P] where P=(Fo^2^+2Fc^2^)/3' was changed to 'calc'.
New tag '_refine_ls_weighting_details' was created. The value of the
new tag was set to 'w=1/[s^2^(Fo^2^)+( 0.1534P)^2^+0.0000P] where
P=(Fo^2^+2Fc^2^)/3'.

Automatic conversion script
Id: cif_fix_values 3143 2015-03-26 13:38:13Z robertas 
;
_cod_original_cell_volume 6866.5(23)
_cod_original_sg_symbol_H-M 'C 2'
_cod_database_code 4321838

loop_
_symmetry_equiv_pos_as_xyz
'x, y, z'
'-x, y, -z'
'x+1/2, y+1/2, z'
'-x+1/2, y+1/2, -z'

loop_
_atom_site_aniso_label
_atom_site_aniso_U_11
_atom_site_aniso_U_22
_atom_site_aniso_U_33
_atom_site_aniso_U_23
_atom_site_aniso_U_13
_atom_site_aniso_U_12
Cr1 0.0252(9) 0.0508(14) 0.0349(12) -0.0043(10) 0.0020(8) -0.0011(8)
C11 0.039(11) 0.034(15) 0.024(8) 0.000(7) -0.017(7) 0.002(10)
N11 0.068(12) 0.056(14) 0.033(8) -0.012(9) -0.011(7) -0.001(13)
C12 0.043(12) 0.037(12) 0.030(8) -0.005(8) -0.006(7) -0.016(9)
N12 0.125(25) 0.115(25) 0.055(13) -0.007(13) -0.003(14) -0.096(21)
C13 0.024(10) 0.040(11) 0.038(8) 0.013(7) 0.008(7) 0.030(9)
N13 0.069(16) 0.044(13) 0.113(18) 0.007(13) 0.026(13) 0.050(13)
C14 0.028(11) 0.096(27) 0.039(9) 0.005(11) 0.011(7) 0.005(12)
N14 0.068(14) 0.102(25) 0.057(11) 0.013(13) 0.009(9) -0.009(16)
C15 0.048(15) 0.122(29) 0.030(10) 0.002(12) 0.013(9) -0.006(16)
N15 0.043(13) 0.173(36) 0.056(13) 0.011(15) -0.003(10) -0.030(16)
C16 0.062(25) 0.252(69) 0.043(16) 0.027(25) -0.009(15) -0.045(28)
N16 0.061(18) 0.129(31) 0.038(12) 0.031(14) -0.009(12) -0.019(17)
Os1 0.0264(6) 0.0537(8) 0.0343(4) -0.0007(4) 0.0010(3) -0.0026(4)
N2A 0.025(9) 0.088(17) 0.044(8) 0.001(11) 0.013(6) -0.012(11)
N2B 0.065(13) 0.037(12) 0.046(9) 0.003(8) 0.016(8) 0.008(10)
C20 0.028(11) 0.073(19) 0.043(11) -0.012(10) -0.003(8) 0.000(11)
C21 0.113(27) 0.062(20) 0.078(17) -0.040(15) 0.038(17) -0.057(19)
C22 0.114(31) 0.159(45) 0.040(14) -0.015(17) 0.000(16) -0.039(27)
C23 0.046(14) 0.035(12) 0.081(14) -0.003(13) 0.002(9) -0.028(13)
C24 0.037(9) 0.056(15) 0.030(8) -0.002(7) 0.003(7) -0.007(8)
C25 0.014(7) 0.056(14) 0.047(9) -0.009(8) 0.005(6) 0.009(7)
C26 0.043(15) 0.136(32) 0.036(11) 0.018(13) -0.019(9) -0.035(16)
C27 0.044(15) 0.088(24) 0.041(11) -0.023(12) -0.001(10) 0.001(15)
C28 0.039(13) 0.060(17) 0.060(13) -0.034(11) 0.004(10) 0.001(11)
C29 0.028(11) 0.061(17) 0.075(14) -0.028(12) -0.013(9) 0.008(10)
N3B 0.024(7) 0.056(12) 0.059(10) -0.042(9) 0.025(7) -0.014(7)
C30 0.025(9) 0.105(22) 0.020(8) 0.005(9) -0.011(6) -0.030(11)
C31 0.045(15) 0.073(20) 0.050(12) 0.009(11) 0.005(10) 0.018(13)
C32 0.069(20) 0.049(17) 0.064(13) -0.019(12) 0.040(13) 0.016(14)
C33 0.064(16) 0.055(16) 0.045(11) -0.018(10) -0.006(10) 0.045(13)
C34 0.045(13) 0.059(17) 0.028(9) 0.002(9) 0.001(8) -0.025(12)
C35 0.081(23) 0.130(35) 0.048(14) 0.040(17) -0.003(15) -0.012(22)
C36 0.049(16) 0.096(29) 0.045(13) -0.012(14) 0.002(11) -0.009(16)
C37 0.070(19) 0.053(20) 0.071(15) 0.028(13) 0.019(13) -0.005(15)
C38 0.063(16) 0.058(20) 0.044(11) 0.003(10) 0.009(10) -0.028(14)
C39 0.042(12) 0.056(17) 0.029(9) -0.006(8) 0.003(8) -0.009(11)
N4A 0.021(7) 0.054(12) 0.068(10) -0.037(9) 0.006(6) -0.014(7)
N4B 0.018(6) 0.021(8) 0.082(11) 0.012(7) 0.003(6) 0.002(5)
C40 0.074(18) 0.025(12) 0.067(14) 0.003(9) -0.031(12) 0.007(11)
C41 0.027(13) 0.096(30) 0.090(19) 0.008(16) -0.014(11) 0.007(14)
C42 0.026(13) 0.054(20) 0.077(16) -0.015(13) -0.010(11) -0.003(12)
C43 0.052(16) 0.037(15) 0.077(16) -0.017(11) -0.009(12) 0.005(12)
C44 0.016(7) 0.058(15) 0.037(9) -0.003(8) -0.017(6) -0.003(7)
C45 0.048(15) 0.037(15) 0.047(11) -0.012(9) 0.009(9) 0.005(11)
C46 0.025(11) 0.053(18) 0.069(14) -0.003(12) -0.010(9) 0.009(11)
C47 0.070(18) 0.026(13) 0.052(12) 0.016(9) 0.018(11) 0.001(12)
C48 0.046(13) 0.079(21) 0.049(12) 0.029(12) -0.008(10) -0.020(13)
C49 0.041(15) 0.110(29) 0.048(13) 0.004(14) -0.016(10) 0.021(15)
Os2 0.0233(5) 0.0363(5) 0.0404(4) 0.0032(4) 0.0010(3) 0.0034(4)
N5A 0.041(11) 0.017(9) 0.065(9) -0.006(8) -0.004(7) 0.005(8)
N5B 0.006(6) 0.056(13) 0.037(7) -0.010(7) 0.000(5) -0.005(6)
C50 0.062(18) 0.081(23) 0.055(13) 0.031(13) 0.025(12) 0.004(16)
C51 0.026(11) 0.117(27) 0.052(12) 0.059(14) -0.008(9) -0.016(12)
C52 0.014(8) 0.044(14) 0.067(12) 0.010(9) -0.001(8) 0.007(8)
C53 0.023(11) 0.117(27) 0.055(12) 0.022(15) -0.001(8) -0.012(14)
C56 0.023(11) 0.086(21) 0.050(11) 0.010(10) 0.012(8) -0.027(12)
C57 0.057(19) 0.096(26) 0.049(13) 0.005(13) 0.004(12) -0.039(18)
C58 0.103(29) 0.215(53) 0.057(17) 0.070(23) -0.027(17) -0.097(30)
C59 0.040(14) 0.132(33) 0.052(14) 0.032(15) -0.008(10) 0.012(15)
C60 0.037(12) 0.082(23) 0.048(12) 0.009(12) -0.019(9) 0.001(12)
C61 0.119(28) 0.096(32) 0.035(12) 0.009(13) 0.007(14) -0.032(22)
C62 0.096(23) 0.051(18) 0.033(11) 0.019(10) -0.039(13) 0.000(16)
C63 0.061(17) 0.017(12) 0.066(13) -0.010(9) 0.007(11) -0.022(11)
C64 0.017(8) 0.022(10) 0.059(11) 0.020(8) 0.000(7) -0.006(7)
C65 0.029(11) 0.091(22) 0.030(9) 0.019(10) -0.010(7) -0.040(12)
C66 0.051(15) 0.117(29) 0.036(11) -0.001(12) 0.000(10) 0.029(16)
C67 0.036(16) 0.128(38) 0.078(19) -0.001(21) 0.016(13) -0.003(18)
C68 0.036(15) 0.152(40) 0.048(13) -0.018(16) 0.012(10) 0.033(18)
C69 0.041(12) 0.045(14) 0.065(12) -0.004(10) 0.027(9) -0.009(10)
C70 0.020(10) 0.110(25) 0.032(10) 0.016(10) -0.011(7) 0.002(10)
C71 0.068(18) 0.072(22) 0.018(9) 0.005(9) -0.012(9) 0.001(15)
C72 0.046(20) 0.097(36) 0.096(22) 0.016(21) 0.022(15) 0.010(20)
C73 0.033(13) 0.094(26) 0.052(13) -0.003(12) -0.004(9) 0.029(14)
C75 0.017(9) 0.024(10) 0.031(8) 0.003(6) -0.012(6) 0.010(7)
C76 0.063(18) 0.063(21) 0.054(14) -0.013(12) -0.008(11) 0.043(15)
C77 0.036(15) 0.088(28) 0.097(21) -0.014(18) -0.007(13) 0.024(15)
C78 0.102(26) 0.126(36) 0.037(13) -0.009(15) 0.015(15) -0.061(24)
C79 0.034(12) 0.056(16) 0.047(11) -0.016(10) 0.001(8) 0.021(11)
O11W 0.066(13) 0.034(12) 0.061(12) 0.000 0.000(10) 0.000
O12W 0.053(12) 0.129(23) 0.083(13) -0.007(14) -0.001(9) -0.002(12)
O13W 0.043(9) 0.092(17) 0.069(10) -0.001(9) 0.002(7) 0.003(9)
O14W 0.264(53) 0.161(52) 0.041(15) 0.000 0.030(23) 0.000
O15W 0.051(11) 0.122(21) 0.085(14) -0.014(13) -0.026(10) 0.001(12)
O16W 0.066(13) 0.055(13) 0.163(20) 0.022(13) 0.021(12) 0.015(10)
O18W 0.121(27) 0.284(57) 0.116(24) 0.038(29) -0.039(18) 0.012(29)
O19W 0.030(8) 0.124(21) 0.120(16) 0.013(15) -0.015(9) 0.005(10)
Cl1 0.076(5) 0.088(6) 0.092(5) 0.000(4) 0.019(4) 0.005(4)

loop_
_atom_site_label
_atom_site_type_symbol
_atom_site_fract_x
_atom_site_fract_y
_atom_site_fract_z
_atom_site_U_iso_or_equiv
_atom_site_thermal_displace_type
_atom_site_occupancy
_atom_site_calc_flag
_atom_site_refinement_flags
_atom_site_disorder_group
Cr1 Cr 0.4995(2) 0.0358(4) 0.24950(15) 0.0370(5) Uani 1 d . .
C11 C 0.4993(7) 0.0490(17) 0.1553(6) 0.032(5) Uani 1 d . .
N11 N 0.4999(9) 0.0560(20) 0.1047(7) 0.053(5) Uani 1 d . .
C12 C 0.5746(10) 0.1240(16) 0.2555(8) 0.037(5) Uani 1 d . .
N12 N 0.6121(14) 0.1771(25) 0.2575(11) 0.098(12) Uani 1 d . .
C13 C 0.5582(8) -0.0822(15) 0.2451(8) 0.034(5) Uani 1 d . .
N13 N 0.5951(12) -0.1450(19) 0.2433(12) 0.075(8) Uani 1 d . .
C14 C 0.5017(8) 0.0212(24) 0.3426(7) 0.054(9) Uani 1 d . .
N14 N 0.5027(11) 0.0135(25) 0.3976(8) 0.076(8) Uani 1 d . .
C15 C 0.4313(13) -0.0646(28) 0.2432(9) 0.066(9) Uani 1 d . .
N15 N 0.3885(10) -0.1138(28) 0.2422(10) 0.091(11) Uani 1 d . .
C16 C 0.4427(16) 0.1448(48) 0.2566(14) 0.119(21) Uani 1 d . .
N16 N 0.4117(13) 0.2095(27) 0.2576(11) 0.076(10) Uani 1 d . .
Os1 Os 0.16630(3) 0.00745(6) 0.00742(3) 0.0382(3) Uani 1 d . .
N2A N 0.2359(7) 0.0609(22) 0.0589(6) 0.052(5) Uani 1 d . .
N2B N 0.2343(9) -0.0437(16) -0.0424(7) 0.049(5) Uani 1 d . .
C20 C 0.2332(9) 0.1028(20) 0.1135(9) 0.048(6) Uani 1 d . .
H20 H 0.1956(9) 0.1143(20) 0.1295(9) 0.058 Uiso 1 calc R .
C21 C 0.2819(16) 0.1293(23) 0.1468(12) 0.084(12) Uani 1 d . .
H21 H 0.2775(16) 0.1575(23) 0.1845(12) 0.101 Uiso 1 calc R .
C22 C 0.3337(17) 0.1150(35) 0.1252(11) 0.104(15) Uani 1 d . .
H22 H 0.3666(17) 0.1372(35) 0.1470(11) 0.125 Uiso 1 calc R .
C23 C 0.3440(10) 0.0659(22) 0.0684(10) 0.054(6) Uani 1 d . .
H23 H 0.3819(10) 0.0547(22) 0.0531(10) 0.065 Uiso 1 calc R .
C24 C 0.2906(9) 0.0367(18) 0.0388(7) 0.041(5) Uani 1 d . .
C25 C 0.2941(7) -0.0134(20) -0.0196(8) 0.039(5) Uani 1 d . .
C26 C 0.3448(10) -0.0334(26) -0.0514(8) 0.072(11) Uani 1 d . .
H26 H 0.3816(10) -0.0107(26) -0.0374(8) 0.086 Uiso 1 calc R .
C27 C 0.3421(12) -0.0863(24) -0.1038(10) 0.057(8) Uani 1 d . .
H27 H 0.3766(12) -0.1038(24) -0.1240(10) 0.069 Uiso 1 calc R .
C28 C 0.2873(10) -0.1123(20) -0.1250(10) 0.053(6) Uani 1 d . .
H28 H 0.2844(10) -0.1450(20) -0.1615(10) 0.064 Uiso 1 calc R .
C29 C 0.2344(10) -0.0914(21) -0.0934(10) 0.055(7) Uani 1 d . .
H29 H 0.1981(10) -0.1125(21) -0.1095(10) 0.066 Uiso 1 calc R .
N3A N 0.1021(6) 0.0854(11) 0.0560(5) 0.024(3) Uiso 1 d . .
N3B N 0.1593(7) 0.1365(16) -0.0353(8) 0.046(5) Uani 1 d . .
C30 C 0.0831(8) 0.0502(24) 0.1122(6) 0.050(7) Uani 1 d . .
H30 H 0.0957(8) -0.0095(24) 0.1269(6) 0.060 Uiso 1 calc R .
C31 C 0.0450(11) 0.1084(22) 0.1445(10) 0.056(7) Uani 1 d . .
H31 H 0.0282(11) 0.0838(22) 0.1794(10) 0.067 Uiso 1 calc R .
C32 C 0.0306(12) 0.2023(22) 0.1271(11) 0.061(8) Uani 1 d . .
H32 H 0.0067(12) 0.2417(22) 0.1507(11) 0.073 Uiso 1 calc R .
C33 C 0.0543(11) 0.2350(19) 0.0717(9) 0.055(7) Uani 1 d . .
H33 H 0.0463(11) 0.2971(19) 0.0578(9) 0.066 Uiso 1 calc R .
C34 C 0.0911(10) 0.1699(19) 0.0372(8) 0.044(6) Uani 1 d . .
C35 C 0.1227(15) 0.2016(32) -0.0204(12) 0.086(12) Uani 1 d . .
C36 C 0.1031(12) 0.2869(27) -0.0471(10) 0.064(9) Uani 1 d . .
H36 H 0.0747(12) 0.3270(27) -0.0298(10) 0.076 Uiso 1 calc R .
C37 C 0.1313(13) 0.3082(23) -0.1050(11) 0.064(9) Uani 1 d . .
H37 H 0.1199(13) 0.3607(23) -0.1287(11) 0.077 Uiso 1 calc R .
C38 C 0.1750(11) 0.2460(23) -0.1215(9) 0.055(7) Uani 1 d . .
H38 H 0.1963(11) 0.2596(23) -0.1563(9) 0.066 Uiso 1 calc R .
C39 C 0.1895(10) 0.1646(19) -0.0899(8) 0.042(6) Uani 1 d . .
H39 H 0.2201(10) 0.1255(19) -0.1040(8) 0.051 Uiso 1 calc R .
N4A N 0.1041(7) -0.0593(17) -0.0481(8) 0.048(5) Uani 1 d . .
N4B N 0.1560(7) -0.1191(13) 0.0487(8) 0.040(4) Uani 1 d . .
C40 C 0.0856(11) -0.0263(17) -0.1030(10) 0.055(7) Uani 1 d . .
H40 H 0.0968(11) 0.0347(17) -0.1165(10) 0.067 Uiso 1 calc R .
C41 C 0.0500(10) -0.0852(28) -0.1380(13) 0.071(10) Uani 1 d . .
H41 H 0.0345(10) -0.0603(28) -0.1738(13) 0.085 Uiso 1 calc R .
C42 C 0.0361(10) -0.1796(23) -0.1229(11) 0.052(7) Uani 1 d . .
H42 H 0.0152(10) -0.2201(23) -0.1491(11) 0.063 Uiso 1 calc R .
C43 C 0.0536(11) -0.2079(21) -0.0710(11) 0.055(7) Uani 1 d . .
H43 H 0.0403(11) -0.2681(21) -0.0580(11) 0.066 Uiso 1 calc R .
C44 C 0.0903(8) -0.1571(19) -0.0325(8) 0.037(5) Uani 1 d . .
C45 C 0.1162(11) -0.1922(20) 0.0266(9) 0.044(6) Uani 1 d . .
C46 C 0.1011(9) -0.2738(21) 0.0547(10) 0.049(6) Uani 1 d . .
H46 H 0.0732(9) -0.3153(21) 0.0370(10) 0.059 Uiso 1 calc R .
C47 C 0.1257(12) -0.2964(19) 0.1081(10) 0.049(7) Uani 1 d . .
H47 H 0.1172(12) -0.3550(19) 0.1267(10) 0.059 Uiso 1 calc R .
C48 C 0.1672(10) -0.2255(24) 0.1370(10) 0.058(8) Uani 1 d . .
H48 H 0.1832(10) -0.2362(24) 0.1753(10) 0.070 Uiso 1 calc R .
C49 C 0.1806(11) -0.1449(27) 0.1055(10) 0.067(9) Uani 1 d . .
H49 H 0.2084(11) -0.1028(27) 0.1226(10) 0.080 Uiso 1 calc R .
Os2 Os 0.16614(3) 0.06193(4) 0.50156(3) 0.0333(2) Uani 1 d . .
N5A N 0.2380(7) 0.0140(13) 0.5550(7) 0.041(4) Uani 1 d . .
N5B N 0.2413(6) 0.1116(15) 0.4545(6) 0.033(4) Uani 1 d . .
C50 C 0.2328(13) -0.0413(25) 0.6083(10) 0.066(9) Uani 1 d . .
H50 H 0.1955(13) -0.0638(25) 0.6200(10) 0.079 Uiso 1 calc R .
C51 C 0.2814(9) -0.0615(25) 0.6424(10) 0.065(10) Uani 1 d . .
H51 H 0.2768(9) -0.0912(25) 0.6797(10) 0.078 Uiso 1 calc R .
C52 C 0.3388(7) -0.0385(17) 0.6226(8) 0.041(5) Uani 1 d . .
H52 H 0.3727(7) -0.0520(17) 0.6459(8) 0.050 Uiso 1 calc R .
C53 C 0.3426(9) 0.0041(28) 0.5681(9) 0.065(9) Uani 1 d . .
H53 H 0.3804(9) 0.0154(28) 0.5525(9) 0.078 Uiso 1 calc R .
C54 C 0.2922(8) 0.0327(15) 0.5332(7) 0.030(4) Uiso 1 d . .
C55 C 0.2934(10) 0.0836(21) 0.4766(8) 0.047(6) Uiso 1 d . .
C56 C 0.3456(9) 0.1063(21) 0.4481(8) 0.053(7) Uani 1 d . .
H56 H 0.3823(9) 0.0925(21) 0.4663(8) 0.064 Uiso 1 calc R .
C57 C 0.3433(13) 0.1494(27) 0.3924(11) 0.067(9) Uani 1 d . .
H57 H 0.3777(13) 0.1564(27) 0.3696(11) 0.081 Uiso 1 calc R .
C58 C 0.2899(16) 0.1814(38) 0.3715(14) 0.125(20) Uani 1 d . .
H58 H 0.2867(16) 0.2176(38) 0.3363(14) 0.150 Uiso 1 calc R .
C59 C 0.2430(12) 0.1593(30) 0.4029(11) 0.075(11) Uani 1 d . .
H59 H 0.2064(12) 0.1794(30) 0.3872(11) 0.090 Uiso 1 calc R .
N6A N 0.1579(9) -0.0657(17) 0.4573(7) 0.045(4) Uiso 1 d . .
N6B N 0.1046(8) -0.0042(17) 0.5530(7) 0.043(4) Uiso 1 d . .
C60 C 0.1830(10) -0.0875(24) 0.4049(10) 0.056(7) Uani 1 d . .
H60 H 0.2101(10) -0.0442(24) 0.3886(10) 0.067 Uiso 1 calc R .
C61 C 0.1701(15) -0.1742(30) 0.3730(10) 0.083(12) Uani 1 d . .
H61 H 0.1874(15) -0.1862(30) 0.3358(10) 0.100 Uiso 1 calc R .
C62 C 0.1319(13) -0.2397(21) 0.3977(9) 0.060(9) Uani 1 d . .
H62 H 0.1235(13) -0.2979(21) 0.3783(9) 0.072 Uiso 1 calc R .
C63 C 0.1060(11) -0.2176(16) 0.4520(10) 0.048(6) Uani 1 d . .
H63 H 0.0809(11) -0.2625(16) 0.4699(10) 0.058 Uiso 1 calc R .
C64 C 0.1164(8) -0.1319(14) 0.4799(9) 0.033(4) Uani 1 d . .
C65 C 0.0885(9) -0.0984(21) 0.5373(8) 0.050(8) Uani 1 d . .
C66 C 0.0523(11) -0.1593(27) 0.5705(9) 0.068(9) Uani 1 d . .
H66 H 0.0441(11) -0.2218(27) 0.5573(9) 0.082 Uiso 1 calc R .
C67 C 0.0299(12) -0.1270(35) 0.6208(13) 0.081(12) Uani 1 d . .
H67 H 0.0038(12) -0.1654(35) 0.6426(13) 0.097 Uiso 1 calc R .
C68 C 0.0448(11) -0.0365(32) 0.6417(10) 0.078(12) Uani 1 d . .
H68 H 0.0344(11) -0.0173(32) 0.6803(10) 0.094 Uiso 1 calc R .
C69 C 0.0756(10) 0.0263(19) 0.6040(9) 0.050(6) Uani 1 d . .
H69 H 0.0767(10) 0.0916(19) 0.6138(9) 0.060 Uiso 1 calc R .
N7A N 0.1061(9) 0.1379(17) 0.4453(7) 0.044(5) Uiso 1 d . .
N7B N 0.1580(10) 0.1976(18) 0.5481(8) 0.052(5) Uiso 1 d . .
C70 C 0.0839(8) 0.1060(23) 0.3912(8) 0.054(8) Uani 1 d . .
H70 H 0.0936(8) 0.0435(23) 0.3792(8) 0.065 Uiso 1 calc R .
C71 C 0.0496(12) 0.1582(23) 0.3548(8) 0.053(8) Uani 1 d . .
H71 H 0.0362(12) 0.1340(23) 0.3180(8) 0.063 Uiso 1 calc R .
C72 C 0.0340(14) 0.2520(34) 0.3741(15) 0.080(12) Uani 1 d . .
H72 H 0.0092(14) 0.2905(34) 0.3503(15) 0.096 Uiso 1 calc R .
C73 C 0.0569(10) 0.2880(25) 0.4311(10) 0.060(8) Uani 1 d . .
H73 H 0.0511(10) 0.3510(25) 0.4444(10) 0.072 Uiso 1 calc R .
C74 C 0.0884(11) 0.2189(20) 0.4638(9) 0.041(5) Uiso 1 d . .
C75 C 0.1165(7) 0.2513(16) 0.5230(7) 0.024(4) Uani 1 d . .
C76 C 0.1005(12) 0.3413(23) 0.5503(10) 0.060(8) Uani 1 d . .
H76 H 0.0735(12) 0.3841(23) 0.5326(10) 0.072 Uiso 1 calc R .
C77 C 0.1281(12) 0.3594(29) 0.6047(14) 0.074(10) Uani 1 d . .
H77 H 0.1158(12) 0.4129(29) 0.6268(14) 0.088 Uiso 1 calc R .
C78 C 0.1697(15) 0.3069(35) 0.6265(11) 0.088(14) Uani 1 d . .
H78 H 0.1904(15) 0.3262(35) 0.6611(11) 0.105 Uiso 1 calc R .
C79 C 0.1841(9) 0.2199(19) 0.5980(9) 0.046(6) Uani 1 d . .
H79 H 0.2123(9) 0.1785(19) 0.6151(9) 0.055 Uiso 1 calc R .
O11W O 0.5000 -0.0498(19) 0.0000 0.054(6) Uani 1 d S .
O12W O 0.7449(9) 0.1798(23) 0.2707(10) 0.088(8) Uani 1 d . .
O13W O 0.6983(8) -0.2506(17) 0.2532(7) 0.068(5) Uani 1 d . .
O14W O 0.5000 0.1067(39) 0.5000 0.155(22) Uani 1 d S .
O15W O 0.2625(9) -0.1347(23) 0.2375(10) 0.086(8) Uani 1 d . .
O16W O 0.3140(9) 0.3528(18) 0.2444(11) 0.095(7) Uani 1 d . .
O17W O 0.3330(11) -0.4549(27) 0.2332(10) 0.100(8) Uiso 1 d . .
O18W O -0.0715(14) 0.1659(38) 0.2531(15) 0.174(19) Uani 1 d . .
O19W O 0.0588(8) -0.0983(22) 0.2472(10) 0.092(8) Uani 1 d . .
Cl1 Cl 0.1728(4) 0.0300(8) 0.2607(4) 0.085(2) Uani 1 d . .

loop_
_atom_type_symbol
_atom_type_description
_atom_type_scat_dispersion_real
_atom_type_scat_dispersion_imag
_atom_type_scat_source
C C .0033 .0016 'International Tables Vol C Tables 4.2.6.8 and 6.1.1.4'
H H .0000 .0000 'International Tables Vol C Tables 4.2.6.8 and 6.1.1.4'
N N .0061 .0033 'International Tables Vol C Tables 4.2.6.8 and 6.1.1.4'
O O .0106 .0060 'International Tables Vol C Tables 4.2.6.8 and 6.1.1.4'
Cl Cl .1484 .1585 'International Tables Vol C Tables 4.2.6.8 and 6.1.1.4'
Cr Cr .3209 .6236 'International Tables Vol C Tables 4.2.6.8 and 6.1.1.4'
Os Os -1.2165 7.6030 'International Tables Vol C Tables 4.2.6.8 and 6.1.1.4'

loop_
_geom_angle_atom_site_label_1
_geom_angle_atom_site_label_2
_geom_angle_atom_site_label_3
_geom_angle
_geom_angle_site_symmetry_1
_geom_angle_site_symmetry_3
_geom_angle_publ_flag
C16 Cr1 C15 92.4(17) . . ?
C16 Cr1 C14 90.1(12) . . ?
C15 Cr1 C14 90.5(10) . . ?
C16 Cr1 C12 93.9(16) . . ?
C15 Cr1 C12 173.7(14) . . ?
C14 Cr1 C12 89.1(8) . . ?
C16 Cr1 C13 177.6(14) . . ?
C15 Cr1 C13 86.4(12) . . ?
C14 Cr1 C13 87.9(9) . . ?
C12 Cr1 C13 87.3(9) . . ?
C16 Cr1 C11 91.1(10) . . ?
C15 Cr1 C11 89.9(8) . . ?
C14 Cr1 C11 178.7(9) . . ?
C12 Cr1 C11 90.3(7) . . ?
C13 Cr1 C11 90.9(7) . . ?
N11 C11 Cr1 179.2(15) . . ?
N12 C12 Cr1 174.6(28) . . ?
N13 C13 Cr1 175.2(24) . . ?
N14 C14 Cr1 179.2(28) . . ?
N15 C15 Cr1 172.6(31) . . ?
N16 C16 Cr1 175.7(36) . . ?
N4B Os1 N2B 92.1(8) . . ?
N4B Os1 N3B 168.9(6) . . ?
N2B Os1 N3B 96.1(7) . . ?
N4B Os1 N2A 98.7(9) . . ?
N2B Os1 N2A 81.9(8) . . ?
N3B Os1 N2A 89.9(9) . . ?
N4B Os1 N4A 78.5(9) . . ?
N2B Os1 N4A 91.4(8) . . ?
N3B Os1 N4A 93.8(8) . . ?
N2A Os1 N4A 172.7(8) . . ?
N4B Os1 N3A 97.5(6) . . ?
N2B Os1 N3A 169.7(8) . . ?
N3B Os1 N3A 74.9(6) . . ?
N2A Os1 N3A 92.8(7) . . ?
N4A Os1 N3A 94.3(6) . . ?
C20 N2A C24 117.1(15) . . ?
C20 N2A Os1 127.8(12) . . ?
C24 N2A Os1 114.2(15) . . ?
C29 N2B C25 115.2(18) . . ?
C29 N2B Os1 131.2(17) . . ?
C25 N2B Os1 113.4(13) . . ?
N2A C20 C21 124.1(22) . . ?
C22 C21 C20 118.8(25) . . ?
C21 C22 C23 123.6(29) . . ?
C24 C23 C22 113.1(23) . . ?
N2A C24 C23 122.7(20) . . ?
N2A C24 C25 117.8(16) . . ?
C23 C24 C25 119.3(18) . . ?
C26 C25 C24 126.9(18) . . ?
C26 C25 N2B 121.1(19) . . ?
C24 C25 N2B 112.1(14) . . ?
C25 C26 C27 120.9(21) . . ?
C28 C27 C26 117.7(23) . . ?
C27 C28 C29 122.3(21) . . ?
N2B C29 C28 122.8(20) . . ?
C34 N3A C30 123.5(19) . . ?
C34 N3A Os1 115.9(13) . . ?
C30 N3A Os1 119.4(15) . . ?
C35 N3B C39 109.8(23) . . ?
C35 N3B Os1 123.4(17) . . ?
C39 N3B Os1 126.5(16) . . ?
C31 C30 N3A 116.9(26) . . ?
C30 C31 C32 122.9(23) . . ?
C31 C32 C33 116.7(20) . . ?
C32 C33 C34 118.8(22) . . ?
N3A C34 C33 120.8(18) . . ?
N3A C34 C35 116.7(25) . . ?
C33 C34 C35 122.4(27) . . ?
N3B C35 C36 134.1(25) . . ?
N3B C35 C34 108.8(28) . . ?
C36 C35 C34 116.9(31) . . ?
C35 C36 C37 114.0(29) . . ?
C38 C37 C36 115.4(26) . . ?
C37 C38 C39 123.4(20) . . ?
C38 C39 N3B 122.9(23) . . ?
C40 N4A C44 118.1(16) . . ?
C40 N4A Os1 125.4(17) . . ?
C44 N4A Os1 115.0(14) . . ?
C49 N4B C45 111.2(21) . . ?
C49 N4B Os1 125.8(19) . . ?
C45 N4B Os1 122.7(15) . . ?
N4A C40 C41 118.3(24) . . ?
C40 C41 C42 123.6(24) . . ?
C43 C42 C41 116.1(25) . . ?
C42 C43 C44 125.5(29) . . ?
C43 C44 N4A 117.5(20) . . ?
C43 C44 C45 126.7(25) . . ?
N4A C44 C45 115.7(18) . . ?
C46 C45 N4B 126.8(21) . . ?
C46 C45 C44 125.5(23) . . ?
N4B C45 C44 107.6(21) . . ?
C45 C46 C47 120.4(25) . . ?
C46 C47 C48 118.4(24) . . ?
C49 C48 C47 117.5(21) . . ?
C48 C49 N4B 125.6(28) . . ?
N6B Os2 N6A 79.7(8) . . ?
N6B Os2 N5A 93.5(7) . . ?
N6A Os2 N5A 93.6(7) . . ?
N6B Os2 N7A 97.3(7) . . ?
N6A Os2 N7A 95.4(8) . . ?
N5A Os2 N7A 167.0(8) . . ?
N6B Os2 N5B 169.4(7) . . ?
N6A Os2 N5B 96.4(7) . . ?
N5A Os2 N5B 76.8(6) . . ?
N7A Os2 N5B 92.9(7) . . ?
N6B Os2 N7B 93.5(8) . . ?
N6A Os2 N7B 169.9(8) . . ?
N5A Os2 N7B 94.2(8) . . ?
N7A Os2 N7B 78.0(8) . . ?
N5B Os2 N7B 91.5(8) . . ?
C54 N5A C50 119.4(17) . . ?
C54 N5A Os2 115.4(12) . . ?
C50 N5A Os2 125.0(15) . . ?
C55 N5B C59 115.7(18) . . ?
C55 N5B Os2 115.4(15) . . ?
C59 N5B Os2 128.6(14) . . ?
C51 C50 N5A 120.5(23) . . ?
C50 C51 C52 121.1(18) . . ?
C53 C52 C51 116.6(16) . . ?
C52 C53 C54 123.6(18) . . ?
N5A C54 C53 118.0(16) . . ?
N5A C54 C55 115.9(16) . . ?
C53 C54 C55 126.1(18) . . ?
N5B C55 C56 121.1(21) . . ?
N5B C55 C54 116.2(18) . . ?
C56 C55 C54 122.6(20) . . ?
C57 C56 C55 119.4(22) . . ?
C58 C57 C56 118.3(26) . . ?
C59 C58 C57 117.0(29) . . ?
C58 C59 N5B 127.8(26) . . ?
C60 N6A C64 117.0(21) . . ?
C60 N6A Os2 125.7(19) . . ?
C64 N6A Os2 116.8(14) . . ?
C69 N6B C65 111.6(19) . . ?
C69 N6B Os2 131.2(17) . . ?
C65 N6B Os2 117.2(13) . . ?
N6A C60 C61 122.8(26) . . ?
C62 C61 C60 118.9(24) . . ?
C61 C62 C63 118.4(27) . . ?
C64 C63 C62 121.6(22) . . ?
C63 C64 N6A 121.1(19) . . ?
C63 C64 C65 126.1(19) . . ?
N6A C64 C65 112.8(18) . . ?
C66 C65 N6B 125.7(23) . . ?
C66 C65 C64 121.1(24) . . ?
N6B C65 C64 113.2(16) . . ?
C67 C66 C65 118.6(36) . . ?
C66 C67 C68 120.3(34) . . ?
C67 C68 C69 119.1(23) . . ?
N6B C69 C68 123.0(26) . . ?
C74 N7A C70 117.5(22) . . ?
C74 N7A Os2 116.9(15) . . ?
C70 N7A Os2 125.6(18) . . ?
C79 N7B C75 123.1(23) . . ?
C79 N7B Os2 125.7(18) . . ?
C75 N7B Os2 110.7(15) . . ?
C71 C70 N7A 124.2(28) . . ?
C70 C71 C72 117.4(24) . . ?
C71 C72 C73 119.7(30) . . ?
C74 C73 C72 113.1(30) . . ?
N7A C74 C73 127.0(21) . . ?
N7A C74 C75 114.6(21) . . ?
C73 C74 C75 116.9(24) . . ?
N7B C75 C76 119.5(18) . . ?
N7B C75 C74 119.1(20) . . ?
C76 C75 C74 121.3(18) . . ?
C77 C76 C75 114.7(24) . . ?
C78 C77 C76 123.4(34) . . ?
C77 C78 C79 119.4(29) . . ?
N7B C79 C78 119.4(25) . . ?

loop_
_geom_bond_atom_site_label_1
_geom_bond_atom_site_label_2
_geom_bond_distance
_geom_bond_site_symmetry_2
_geom_bond_publ_flag
Cr1 C16 1.98(6) . ?
Cr1 C15 2.07(3) . ?
Cr1 C14 2.07(2) . ?
Cr1 C12 2.08(2) . ?
Cr1 C13 2.10(2) . ?
Cr1 C11 2.099(15) . ?
C11 N11 1.13(2) . ?
C12 N12 1.12(3) . ?
C13 N13 1.20(3) . ?
C14 N14 1.23(2) . ?
C15 N15 1.17(4) . ?
C16 N16 1.13(6) . ?
Os1 N4B 1.99(2) . ?
Os1 N2B 2.02(2) . ?
Os1 N3B 2.03(2) . ?
Os1 N2A 2.06(2) . ?
Os1 N4A 2.07(2) . ?
Os1 N3A 2.104(13) . ?
N2A C20 1.35(3) . ?
N2A C24 1.35(2) . ?
N2B C29 1.31(3) . ?
N2B C25 1.49(3) . ?
C20 C21 1.36(4) . ?
C21 C22 1.28(4) . ?
C22 C23 1.45(4) . ?
C23 C24 1.42(3) . ?
C24 C25 1.47(3) . ?
C25 C26 1.37(3) . ?
C26 C27 1.37(3) . ?
C27 C28 1.36(3) . ?
C28 C29 1.41(3) . ?
N3A C34 1.26(3) . ?
N3A C30 1.41(2) . ?
N3B C35 1.26(4) . ?
N3B C39 1.45(3) . ?
C30 C31 1.38(4) . ?
C31 C32 1.39(4) . ?
C32 C33 1.42(3) . ?
C33 C34 1.44(3) . ?
C34 C35 1.53(3) . ?
C35 C36 1.39(5) . ?
C36 C37 1.47(3) . ?
C37 C38 1.36(4) . ?
C38 C39 1.36(4) . ?
N4A C40 1.36(3) . ?
N4A C44 1.43(3) . ?
N4B C49 1.42(3) . ?
N4B C45 1.43(3) . ?
C40 C41 1.37(4) . ?
C41 C42 1.38(5) . ?
C42 C43 1.27(3) . ?
C43 C44 1.37(3) . ?
C44 C45 1.51(3) . ?
C45 C46 1.33(4) . ?
C46 C47 1.34(3) . ?
C47 C48 1.49(4) . ?
C48 C49 1.35(4) . ?
Os2 N6B 2.02(2) . ?
Os2 N6A 2.03(2) . ?
Os2 N5A 2.09(2) . ?
Os2 N7A 2.10(2) . ?
Os2 N5B 2.106(15) . ?
Os2 N7B 2.15(2) . ?
N5A C54 1.34(2) . ?
N5A C50 1.42(3) . ?
N5B C55 1.32(3) . ?
N5B C59 1.32(3) . ?
C50 C51 1.35(3) . ?
C51 C52 1.40(2) . ?
C52 C53 1.35(3) . ?
C53 C54 1.42(3) . ?
C54 C55 1.44(3) . ?
C55 C56 1.37(3) . ?
C56 C57 1.37(3) . ?
C57 C58 1.35(5) . ?
C58 C59 1.30(4) . ?
N6A C60 1.33(3) . ?
N6A C64 1.40(3) . ?
N6B C69 1.38(2) . ?
N6B C65 1.40(3) . ?
C60 C61 1.42(5) . ?
C61 C62 1.36(4) . ?
C62 C63 1.38(3) . ?
C63 C64 1.36(3) . ?
C64 C65 1.50(3) . ?
C65 C66 1.39(4) . ?
C66 C67 1.31(4) . ?
C67 C68 1.37(6) . ?
C68 C69 1.39(4) . ?
N7A C74 1.26(3) . ?
N7A C70 1.37(3) . ?
N7B C79 1.28(3) . ?
N7B C75 1.31(3) . ?
C70 C71 1.32(3) . ?
C71 C72 1.41(5) . ?
C72 C73 1.45(4) . ?
C73 C74 1.39(4) . ?
C74 C75 1.51(3) . ?
C75 C76 1.43(3) . ?
C76 C77 1.37(4) . ?
C77 C78 1.27(5) . ?
C78 C79 1.40(5) . ?
